data_4315153
loop_
_publ_author_name
'Sayandev Chatterjee'
'Jeanette A. Krause'
'William B. Connick'
'Caroline Genre'
'Alexandre Rodrigue-Witchel'
'Christian Reber'

_publ_contact_author_address
;     Department of Chemistry
      University of Cincinnati
      Cincinnati, OH 45221-0172 USA
;
_publ_contact_author_email bill.connick@uc.edu
_publ_contact_author_fax '513 556 9239'
_publ_contact_author_name 'Dr. William B. Connick'
_publ_contact_author_phone '513 556 0148'
_publ_section_title
;
 Interaction of SbCl52- and Thioether Groups at the Open Coordination
 Sites of Platinum(II) Diimine Complexes
;
_journal_name_full 'Inorganic Chemistry'
_journal_page_first 2808
_journal_page_last 2815
_journal_paper_doi 10.1021/ic9021917
_journal_volume 49
_journal_year 2010
_chemical_formula_moiety 'C18 H19 N3 O2 S3 Pt, Sb Cl5, 2(C2 H3 N)'
_chemical_formula_sum 'C22 H25 Cl5 N5 O2 Pt S3 Sb'
_chemical_formula_weight 981.74
_chemical_name_systematic
; 
 ? 
;
_space_group_IT_number 14
_symmetry_cell_setting monoclinic
_symmetry_space_group_name_Hall '-P 2yn'
_symmetry_space_group_name_H-M 'P 1 21/n 1'
_atom_sites_solution_hydrogens mixed
_atom_sites_solution_primary direct
_atom_sites_solution_secondary difmap
_audit_creation_method SHELXL-97
_cell_angle_alpha 90.00
_cell_angle_beta 90.9650(10)
_cell_angle_gamma 90.00
_cell_formula_units_Z 4
_cell_length_a 13.2936(2)
_cell_length_b 15.2335(2)
_cell_length_c 15.1545(2)
_cell_measurement_reflns_used 8714
_cell_measurement_temperature 100(2)
_cell_measurement_theta_max 67.96
_cell_measurement_theta_min 2.92
_cell_volume 3068.47(7)
_computing_cell_refinement 'Bruker SAINT v6.45A'
_computing_data_collection 'Bruker SMART v5.632'
_computing_data_reduction 'Bruker SAINT v6.45A'
_computing_molecular_graphics 'Bruker SHELXTL v6.14'
_computing_publication_material 'Bruker SHELXTL v6.14'
_computing_structure_refinement 'Bruker SHELXTL v6.14'
_computing_structure_solution 'Bruker SHELXTL v6.14'
_diffrn_ambient_temperature 100(2)
_diffrn_detector_area_resol_mean 0.8
_diffrn_measured_fraction_theta_full 0.989
_diffrn_measured_fraction_theta_max 0.989
_diffrn_measurement_device_type 'Bruker SMART6000 CCD'
_diffrn_measurement_method '\w scans'
_diffrn_radiation_monochromator graphite
_diffrn_radiation_source 'fine-focus sealed tube'
_diffrn_radiation_type CuK\a
_diffrn_radiation_wavelength 1.54178
_diffrn_reflns_av_R_equivalents 0.0308
_diffrn_reflns_av_sigmaI/netI 0.0221
_diffrn_reflns_limit_h_max 15
_diffrn_reflns_limit_h_min -15
_diffrn_reflns_limit_k_max 18
_diffrn_reflns_limit_k_min -18
_diffrn_reflns_limit_l_max 17
_diffrn_reflns_limit_l_min -18
_diffrn_reflns_number 25703
_diffrn_reflns_theta_full 67.94
_diffrn_reflns_theta_max 67.94
_diffrn_reflns_theta_min 4.11
_diffrn_standards_decay_% 0
_exptl_absorpt_coefficient_mu 21.571
_exptl_absorpt_correction_T_max 0.2747
_exptl_absorpt_correction_T_min 0.1716
_exptl_absorpt_correction_type multi-scan
_exptl_absorpt_process_details 'SADABS v2.10 (Sheldrick)'
_exptl_crystal_colour red
_exptl_crystal_density_diffrn 2.125
_exptl_crystal_density_meas ?
_exptl_crystal_description block
_exptl_crystal_F_000 1880
_exptl_crystal_size_max 0.10
_exptl_crystal_size_mid 0.07
_exptl_crystal_size_min 0.06
_refine_diff_density_max 1.984
_refine_diff_density_min -0.629
_refine_diff_density_rms 0.141
_refine_ls_extinction_method none
_refine_ls_goodness_of_fit_ref 1.095
_refine_ls_hydrogen_treatment constr
_refine_ls_matrix_type full
_refine_ls_number_parameters 352
_refine_ls_number_reflns 5510
_refine_ls_number_restraints 0
_refine_ls_restrained_S_all 1.095
_refine_ls_R_factor_all 0.0313
_refine_ls_R_factor_gt 0.0296
_refine_ls_shift/su_max 0.002
_refine_ls_shift/su_mean 0.000
_refine_ls_structure_factor_coef Fsqd
_refine_ls_weighting_details 'calc w=1/[\s^2^(Fo^2^)+(0.0324P)^2^+17.2637P] where P=(Fo^2^+2Fc^2^)/3'
_refine_ls_weighting_scheme calc
_refine_ls_wR_factor_gt 0.0713
_refine_ls_wR_factor_ref 0.0722
_reflns_number_gt 5273
_reflns_number_total 5510
_reflns_threshold_expression >2\s(I)
_cod_data_source_file ic9021917_si_002_3.cif
_cod_data_source_block NO2phenPtttcnSbCl5
_cod_depositor_comments
;
The following automatic conversions were performed:

'_symmetry_cell_setting' value 'Monoclinic' changed to 'monoclinic'
according to the built-in table from CIF Core dictionary named
'cif_core.dic' version 2.4.1 from 2010-06-29.

Automatic conversion script
Id: cif_fix_values 1646 2011-03-28 12:23:43Z adriana 

The following automatic conversions were performed:

'_exptl_crystal_density_meas' value 'not measured' was changed to '?'
- the value is perceived as not measured.

Automatic conversion script
Id: cif_fix_values 3008 2015-01-20 13:52:24Z robertas 
;
_cod_database_code 4315153

loop_
_symmetry_equiv_pos_as_xyz
'x, y, z'
'-x+1/2, y+1/2, -z+1/2'
'-x, -y, -z'
'x-1/2, -y-1/2, z-1/2'

loop_
_atom_site_label
_atom_site_type_symbol
_atom_site_fract_x
_atom_site_fract_y
_atom_site_fract_z
_atom_site_U_iso_or_equiv
_atom_site_adp_type
_atom_site_occupancy
_atom_site_symmetry_multiplicity
_atom_site_calc_flag
_atom_site_refinement_flags
_atom_site_disorder_assembly
_atom_site_disorder_group
Pt Pt 0.722786(14) 0.563842(12) 0.569037(12) 0.01086(7) Uani 1 1 d . . .
S1 S 0.83822(8) 0.45409(8) 0.55451(7) 0.0129(2) Uani 1 1 d . . .
S2 S 0.70353(9) 0.52307(8) 0.71104(7) 0.0131(2) Uani 1 1 d . . .
S3 S 0.57933(9) 0.42288(8) 0.52567(8) 0.0151(2) Uani 1 1 d . . .
O1 O 0.5642(4) 0.9797(3) 0.3419(3) 0.0386(11) Uani 1 1 d . . .
O2 O 0.4450(4) 0.9356(3) 0.4242(3) 0.0412(11) Uani 1 1 d . . .
N1 N 0.7391(3) 0.6139(3) 0.4430(3) 0.0218(10) Uani 1 1 d . . .
N2 N 0.6354(3) 0.6749(3) 0.5784(3) 0.0211(10) Uani 1 1 d . . .
N3 N 0.5278(4) 0.9257(3) 0.3900(4) 0.0334(12) Uani 1 1 d . . .
C1 C 0.7936(4) 0.5808(4) 0.3777(3) 0.0248(12) Uani 1 1 d . . .
H1 H 0.8312 0.5288 0.3887 0.030 Uiso 1 1 calc R . .
C2 C 0.7979(5) 0.6192(4) 0.2936(4) 0.0310(14) Uani 1 1 d . . .
H2 H 0.8356 0.5925 0.2482 0.037 Uiso 1 1 calc R . .
C3 C 0.7483(4) 0.6935(4) 0.2790(4) 0.0295(13) Uani 1 1 d . . .
H3 H 0.7508 0.7198 0.2223 0.035 Uiso 1 1 calc R . .
C4 C 0.6932(4) 0.7335(4) 0.3439(4) 0.0298(14) Uani 1 1 d . . .
C5 C 0.6876(4) 0.6891(4) 0.4287(4) 0.0249(12) Uani 1 1 d . . .
C6 C 0.6359(4) 0.8119(4) 0.3370(4) 0.0293(13) Uani 1 1 d . . .
H6 H 0.6342 0.8428 0.2825 0.035 Uiso 1 1 calc R . .
C7 C 0.5846(4) 0.8433(3) 0.4043(4) 0.0219(11) Uani 1 1 d . . .
C8 C 0.5752(4) 0.7993(4) 0.4900(4) 0.0267(12) Uani 1 1 d . . .
C9 C 0.6323(4) 0.7216(3) 0.4987(4) 0.0266(14) Uani 1 1 d . . .
C10 C 0.5264(5) 0.8270(4) 0.5631(4) 0.0300(13) Uani 1 1 d . . .
H10 H 0.4888 0.8799 0.5597 0.036 Uiso 1 1 calc R . .
C11 C 0.5288(4) 0.7824(4) 0.6406(4) 0.0329(15) Uani 1 1 d . . .
H11 H 0.4928 0.8033 0.6900 0.039 Uiso 1 1 calc R . .
C12 C 0.5869(4) 0.7034(4) 0.6467(4) 0.0280(13) Uani 1 1 d . . .
H12 H 0.5899 0.6716 0.7006 0.034 Uiso 1 1 calc R . .
C13 C 0.8543(4) 0.4074(3) 0.6661(3) 0.0165(10) Uani 1 1 d . . .
H13A H 0.8131 0.3536 0.6708 0.020 Uiso 1 1 calc R . .
H13B H 0.9257 0.3908 0.6757 0.020 Uiso 1 1 calc R . .
C14 C 0.8240(4) 0.4710(3) 0.7367(3) 0.0147(10) Uani 1 1 d . . .
H14A H 0.8765 0.5169 0.7432 0.018 Uiso 1 1 calc R . .
H14B H 0.8194 0.4396 0.7936 0.018 Uiso 1 1 calc R . .
C15 C 0.6182(4) 0.4288(3) 0.7123(3) 0.0168(10) Uani 1 1 d . . .
H15A H 0.6591 0.3746 0.7085 0.020 Uiso 1 1 calc R . .
H15B H 0.5842 0.4278 0.7699 0.020 Uiso 1 1 calc R . .
C16 C 0.5379(4) 0.4258(3) 0.6398(3) 0.0161(10) Uani 1 1 d . . .
H16A H 0.4941 0.4778 0.6467 0.019 Uiso 1 1 calc R . .
H16B H 0.4957 0.3733 0.6498 0.019 Uiso 1 1 calc R . .
C17 C 0.6724(4) 0.3356(3) 0.5257(3) 0.0178(10) Uani 1 1 d . . .
H17A H 0.6792 0.3115 0.5861 0.021 Uiso 1 1 calc R . .
H17B H 0.6480 0.2877 0.4866 0.021 Uiso 1 1 calc R . .
C18 C 0.7755(4) 0.3653(3) 0.4950(3) 0.0174(10) Uani 1 1 d . . .
H18A H 0.7685 0.3833 0.4324 0.021 Uiso 1 1 calc R . .
H18B H 0.8207 0.3137 0.4968 0.021 Uiso 1 1 calc R . .
Sb Sb 0.90674(2) 0.71856(2) 0.60153(2) 0.01253(9) Uani 1 1 d . . .
Cl1 Cl 0.97458(9) 0.72947(8) 0.43881(8) 0.0178(2) Uani 1 1 d . . .
Cl2 Cl 1.02329(9) 0.58787(8) 0.63966(8) 0.0208(3) Uani 1 1 d . . .
Cl3 Cl 0.84275(9) 0.70763(8) 0.76524(8) 0.0194(2) Uani 1 1 d . . .
Cl4 Cl 1.04305(8) 0.81203(8) 0.64872(8) 0.0169(2) Uani 1 1 d . . .
Cl5 Cl 0.80026(8) 0.86402(8) 0.57658(7) 0.0169(2) Uani 1 1 d . . .
N4 N 0.2910(4) 0.8681(5) 0.5813(4) 0.0495(16) Uani 1 1 d . . .
C19 C 0.2432(5) 0.8807(4) 0.5187(4) 0.0314(14) Uani 1 1 d . . .
C20 C 0.1820(5) 0.8939(4) 0.4403(4) 0.0315(14) Uani 1 1 d . . .
H20A H 0.1729 0.9569 0.4300 0.047 Uiso 1 1 calc R . .
H20B H 0.1162 0.8662 0.4480 0.047 Uiso 1 1 calc R . .
H20C H 0.2153 0.8675 0.3895 0.047 Uiso 1 1 calc R . .
N5 N 0.3654(5) 0.6018(5) 0.6980(4) 0.0525(17) Uani 1 1 d . . .
C21 C 0.3676(6) 0.5807(4) 0.7695(5) 0.0392(16) Uani 1 1 d . . .
C22 C 0.3706(7) 0.5537(5) 0.8622(5) 0.051(2) Uani 1 1 d . . .
H22A H 0.3903 0.6038 0.8992 0.077 Uiso 1 1 calc R . .
H22B H 0.4197 0.5063 0.8702 0.077 Uiso 1 1 calc R . .
H22C H 0.3039 0.5330 0.8793 0.077 Uiso 1 1 calc R . .

loop_
_atom_site_aniso_label
_atom_site_aniso_U_11
_atom_site_aniso_U_22
_atom_site_aniso_U_33
_atom_site_aniso_U_23
_atom_site_aniso_U_13
_atom_site_aniso_U_12
Pt 0.01193(11) 0.00877(11) 0.01182(11) 0.00136(7) -0.00134(7) -0.00028(7)
S1 0.0129(5) 0.0138(5) 0.0121(5) -0.0022(4) 0.0012(4) 0.0006(4)
S2 0.0142(6) 0.0143(5) 0.0107(5) -0.0014(4) 0.0021(4) -0.0017(4)
S3 0.0139(6) 0.0172(6) 0.0142(6) 0.0001(4) -0.0011(4) -0.0004(5)
O1 0.061(3) 0.018(2) 0.037(2) 0.0116(19) 0.009(2) 0.007(2)
O2 0.039(3) 0.043(3) 0.042(3) 0.000(2) 0.001(2) 0.014(2)
N1 0.023(2) 0.022(2) 0.020(2) 0.0112(19) -0.0096(18) -0.0113(19)
N2 0.013(2) 0.012(2) 0.038(3) -0.0071(19) -0.0076(19) 0.0045(17)
N3 0.036(3) 0.032(3) 0.033(3) -0.003(2) -0.002(2) 0.005(2)
C1 0.025(3) 0.035(3) 0.014(3) -0.002(2) 0.002(2) -0.013(2)
C2 0.029(3) 0.041(4) 0.023(3) 0.005(3) -0.004(2) -0.012(3)
C3 0.020(3) 0.042(4) 0.027(3) -0.008(3) 0.003(2) -0.011(3)
C4 0.027(3) 0.017(3) 0.045(4) 0.006(3) -0.022(3) -0.008(2)
C5 0.020(3) 0.026(3) 0.029(3) 0.007(2) -0.008(2) -0.011(2)
C6 0.029(3) 0.030(3) 0.029(3) 0.009(3) -0.006(2) -0.003(3)
C7 0.029(3) 0.011(2) 0.025(3) 0.002(2) -0.008(2) 0.001(2)
C8 0.019(3) 0.019(3) 0.042(3) -0.001(2) -0.005(2) -0.003(2)
C9 0.018(3) 0.012(3) 0.048(4) 0.009(2) -0.023(3) -0.010(2)
C10 0.032(3) 0.023(3) 0.035(3) 0.005(3) -0.014(3) -0.009(2)
C11 0.020(3) 0.043(4) 0.036(3) -0.023(3) 0.005(2) -0.007(3)
C12 0.020(3) 0.022(3) 0.042(4) -0.008(3) -0.008(2) -0.001(2)
C13 0.017(2) 0.014(2) 0.018(2) 0.003(2) -0.0018(19) 0.003(2)
C14 0.015(2) 0.019(2) 0.010(2) 0.0028(19) -0.0039(18) -0.002(2)
C15 0.016(3) 0.016(2) 0.018(2) 0.000(2) 0.003(2) -0.0069(19)
C16 0.016(2) 0.022(3) 0.011(2) -0.003(2) 0.0050(19) -0.004(2)
C17 0.020(3) 0.014(2) 0.019(3) -0.004(2) -0.002(2) -0.002(2)
C18 0.021(3) 0.011(2) 0.020(3) -0.004(2) 0.000(2) -0.001(2)
Sb 0.01111(16) 0.01266(16) 0.01388(16) -0.00369(11) 0.00198(11) -0.00165(11)
Cl1 0.0163(6) 0.0207(6) 0.0166(5) -0.0052(4) 0.0020(4) 0.0008(4)
Cl2 0.0199(6) 0.0163(6) 0.0265(6) -0.0036(5) 0.0070(5) 0.0008(5)
Cl3 0.0276(6) 0.0135(5) 0.0174(6) -0.0033(4) 0.0064(5) -0.0042(5)
Cl4 0.0133(5) 0.0171(6) 0.0203(6) -0.0042(5) 0.0003(4) -0.0036(4)
Cl5 0.0151(5) 0.0195(6) 0.0161(5) -0.0030(4) -0.0009(4) 0.0005(4)
N4 0.030(3) 0.080(5) 0.038(3) -0.012(3) 0.008(3) 0.007(3)
C19 0.028(3) 0.032(3) 0.035(3) -0.010(3) 0.012(3) -0.001(3)
C20 0.049(4) 0.023(3) 0.023(3) 0.001(2) 0.006(3) -0.005(3)
N5 0.072(5) 0.055(4) 0.031(3) 0.002(3) 0.003(3) 0.002(3)
C21 0.057(4) 0.028(3) 0.033(4) -0.003(3) 0.010(3) 0.002(3)
C22 0.089(6) 0.032(4) 0.033(4) 0.000(3) 0.015(4) -0.004(4)

loop_
_atom_type_symbol
_atom_type_description
_atom_type_scat_dispersion_real
_atom_type_scat_dispersion_imag
_atom_type_scat_source
C C 0.0181 0.0091 'International Tables Vol C Tables 4.2.6.8 and 6.1.1.4'
H H 0.0000 0.0000 'International Tables Vol C Tables 4.2.6.8 and 6.1.1.4'
N N 0.0311 0.0180 'International Tables Vol C Tables 4.2.6.8 and 6.1.1.4'
O O 0.0492 0.0322 'International Tables Vol C Tables 4.2.6.8 and 6.1.1.4'
S S 0.3331 0.5567 'International Tables Vol C Tables 4.2.6.8 and 6.1.1.4'
Cl Cl 0.3639 0.7018 'International Tables Vol C Tables 4.2.6.8 and 6.1.1.4'
Sb Sb -0.0562 5.8946 'International Tables Vol C Tables 4.2.6.8 and 6.1.1.4'
Pt Pt -4.5932 6.9264 'International Tables Vol C Tables 4.2.6.8 and 6.1.1.4'

loop_
_geom_angle_atom_site_label_1
_geom_angle_atom_site_label_2
_geom_angle_atom_site_label_3
_geom_angle
_geom_angle_site_symmetry_1
_geom_angle_site_symmetry_3
_geom_angle_publ_flag
N2 Pt N1 80.14(19) . . ?
N2 Pt S2 94.99(14) . . ?
N1 Pt S2 174.33(13) . . ?
N2 Pt S1 171.78(13) . . ?
N1 Pt S1 95.75(14) . . ?
S2 Pt S1 88.72(4) . . ?
C18 S1 C13 102.3(2) . . ?
C18 S1 Pt 106.79(17) . . ?
C13 S1 Pt 105.17(16) . . ?
C14 S2 C15 101.5(2) . . ?
C14 S2 Pt 102.08(15) . . ?
C15 S2 Pt 107.81(16) . . ?
C17 S3 C16 103.5(2) . . ?
C1 N1 C5 118.8(5) . . ?
C1 N1 Pt 127.6(4) . . ?
C5 N1 Pt 113.6(4) . . ?
C12 N2 C9 120.5(5) . . ?
C12 N2 Pt 128.1(4) . . ?
C9 N2 Pt 111.5(4) . . ?
O1 N3 O2 122.6(5) . . ?
O1 N3 C7 117.3(5) . . ?
O2 N3 C7 120.0(5) . . ?
N1 C1 C2 123.1(6) . . ?
C3 C2 C1 118.6(6) . . ?
C2 C3 C4 121.8(6) . . ?
C3 C4 C6 127.6(6) . . ?
C3 C4 C5 117.4(5) . . ?
C6 C4 C5 114.9(6) . . ?
N1 C5 C9 116.8(5) . . ?
N1 C5 C4 120.2(6) . . ?
C9 C5 C4 122.9(5) . . ?
C7 C6 C4 122.0(6) . . ?
C6 C7 C8 124.6(5) . . ?
C6 C7 N3 117.5(5) . . ?
C8 C7 N3 117.7(5) . . ?
C10 C8 C9 116.5(6) . . ?
C10 C8 C7 128.9(5) . . ?
C9 C8 C7 114.3(5) . . ?
C5 C9 N2 117.9(5) . . ?
C5 C9 C8 121.1(5) . . ?
N2 C9 C8 120.9(6) . . ?
C11 C10 C8 123.1(6) . . ?
C10 C11 C12 118.8(6) . . ?
N2 C12 C11 120.2(6) . . ?
C14 C13 S1 112.1(3) . . ?
C13 C14 S2 111.9(3) . . ?
C16 C15 S2 116.4(4) . . ?
C15 C16 S3 117.8(3) . . ?
C18 C17 S3 113.5(4) . . ?
C17 C18 S1 118.5(4) . . ?
Cl4 Sb Cl2 86.77(4) . . ?
Cl4 Sb Cl3 90.63(4) . . ?
Cl2 Sb Cl3 86.72(4) . . ?
Cl4 Sb Cl1 88.45(4) . . ?
Cl2 Sb Cl1 92.54(4) . . ?
Cl3 Sb Cl1 178.85(4) . . ?
Cl4 Sb Cl5 86.87(4) . . ?
Cl2 Sb Cl5 172.99(4) . . ?
Cl3 Sb Cl5 90.40(4) . . ?
Cl1 Sb Cl5 90.23(4) . . ?
N4 C19 C20 178.3(7) . . ?
N5 C21 C22 179.7(10) . . ?

loop_
_geom_bond_atom_site_label_1
_geom_bond_atom_site_label_2
_geom_bond_distance
_geom_bond_site_symmetry_2
_geom_bond_publ_flag
Pt N2 2.059(4) . ?
Pt N1 2.071(4) . ?
Pt S2 2.2585(11) . ?
Pt S1 2.2825(11) . ?
S1 C18 1.820(5) . ?
S1 C13 1.844(5) . ?
S2 C14 1.823(5) . ?
S2 C15 1.831(5) . ?
S3 C17 1.817(5) . ?
S3 C16 1.824(5) . ?
O1 N3 1.206(7) . ?
O2 N3 1.234(7) . ?
N1 C1 1.336(7) . ?
N1 C5 1.349(7) . ?
N2 C12 1.302(8) . ?
N2 C9 1.401(8) . ?
N3 C7 1.478(7) . ?
C1 C2 1.404(8) . ?
C2 C3 1.327(9) . ?
C3 C4 1.378(9) . ?
C4 C6 1.420(8) . ?
C4 C5 1.455(8) . ?
C5 C9 1.393(9) . ?
C6 C7 1.325(8) . ?
C7 C8 1.470(8) . ?
C8 C10 1.359(9) . ?
C8 C9 1.412(8) . ?
C10 C11 1.356(9) . ?
C11 C12 1.432(9) . ?
C13 C14 1.503(7) . ?
C15 C16 1.520(7) . ?
C17 C18 1.523(7) . ?
Sb Cl4 2.4039(11) . ?
Sb Cl2 2.5822(13) . ?
Sb Cl3 2.6414(12) . ?
Sb Cl1 2.6451(12) . ?
Sb Cl5 2.6531(12) . ?
N4 C19 1.149(9) . ?
C19 C20 1.443(9) . ?
N5 C21 1.131(9) . ?
C21 C22 1.464(10) . ?

loop_
_geom_torsion_atom_site_label_1
_geom_torsion_atom_site_label_2
_geom_torsion_atom_site_label_3
_geom_torsion_atom_site_label_4
_geom_torsion
_geom_torsion_site_symmetry_1
_geom_torsion_site_symmetry_2
_geom_torsion_site_symmetry_3
_geom_torsion_site_symmetry_4
_geom_torsion_publ_flag
N2 Pt S1 C18 -140.0(9) . . . . ?
N1 Pt S1 C18 -80.5(2) . . . . ?
S2 Pt S1 C18 103.04(18) . . . . ?
N2 Pt S1 C13 111.8(9) . . . . ?
N1 Pt S1 C13 171.3(2) . . . . ?
S2 Pt S1 C13 -5.17(17) . . . . ?
N2 Pt S2 C14 -147.2(2) . . . . ?
N1 Pt S2 C14 -116.6(13) . . . . ?
S1 Pt S2 C14 25.43(17) . . . . ?
N2 Pt S2 C15 106.4(2) . . . . ?
N1 Pt S2 C15 137.0(13) . . . . ?
S1 Pt S2 C15 -80.99(18) . . . . ?
N2 Pt N1 C1 179.0(5) . . . . ?
S2 Pt N1 C1 148.0(11) . . . . ?
S1 Pt N1 C1 6.2(4) . . . . ?
N2 Pt N1 C5 -0.6(3) . . . . ?
S2 Pt N1 C5 -31.6(15) . . . . ?
S1 Pt N1 C5 -173.5(3) . . . . ?
N1 Pt N2 C12 -178.8(5) . . . . ?
S2 Pt N2 C12 -1.8(5) . . . . ?
S1 Pt N2 C12 -118.3(9) . . . . ?
N1 Pt N2 C9 1.0(3) . . . . ?
S2 Pt N2 C9 178.1(3) . . . . ?
S1 Pt N2 C9 61.6(11) . . . . ?
C5 N1 C1 C2 -1.7(8) . . . . ?
Pt N1 C1 C2 178.6(4) . . . . ?
N1 C1 C2 C3 2.3(9) . . . . ?
C1 C2 C3 C4 0.0(9) . . . . ?
C2 C3 C4 C6 -179.1(6) . . . . ?
C2 C3 C4 C5 -2.7(8) . . . . ?
C1 N1 C5 C9 -179.6(5) . . . . ?
Pt N1 C5 C9 0.1(6) . . . . ?
C1 N1 C5 C4 -1.1(7) . . . . ?
Pt N1 C5 C4 178.6(4) . . . . ?
C3 C4 C5 N1 3.2(8) . . . . ?
C6 C4 C5 N1 -179.9(5) . . . . ?
C3 C4 C5 C9 -178.4(5) . . . . ?
C6 C4 C5 C9 -1.4(8) . . . . ?
C3 C4 C6 C7 179.1(6) . . . . ?
C5 C4 C6 C7 2.5(8) . . . . ?
C4 C6 C7 C8 -4.3(9) . . . . ?
C4 C6 C7 N3 179.8(5) . . . . ?
O1 N3 C7 C6 -34.8(8) . . . . ?
O2 N3 C7 C6 142.6(6) . . . . ?
O1 N3 C7 C8 149.0(5) . . . . ?
O2 N3 C7 C8 -33.6(8) . . . . ?
C6 C7 C8 C10 178.5(6) . . . . ?
N3 C7 C8 C10 -5.6(9) . . . . ?
C6 C7 C8 C9 4.6(8) . . . . ?
N3 C7 C8 C9 -179.5(5) . . . . ?
N1 C5 C9 N2 0.9(7) . . . . ?
C4 C5 C9 N2 -177.6(5) . . . . ?
N1 C5 C9 C8 -179.4(5) . . . . ?
C4 C5 C9 C8 2.1(8) . . . . ?
C12 N2 C9 C5 178.5(5) . . . . ?
Pt N2 C9 C5 -1.4(6) . . . . ?
C12 N2 C9 C8 -1.1(7) . . . . ?
Pt N2 C9 C8 179.0(4) . . . . ?
C10 C8 C9 C5 -178.0(5) . . . . ?
C7 C8 C9 C5 -3.3(7) . . . . ?
C10 C8 C9 N2 1.6(8) . . . . ?
C7 C8 C9 N2 176.4(5) . . . . ?
C9 C8 C10 C11 -1.7(8) . . . . ?
C7 C8 C10 C11 -175.5(6) . . . . ?
C8 C10 C11 C12 1.2(9) . . . . ?
C9 N2 C12 C11 0.6(8) . . . . ?
Pt N2 C12 C11 -179.5(4) . . . . ?
C10 C11 C12 N2 -0.6(8) . . . . ?
C18 S1 C13 C14 -133.7(4) . . . . ?
Pt S1 C13 C14 -22.3(4) . . . . ?
S1 C13 C14 S2 46.5(4) . . . . ?
C15 S2 C14 C13 63.9(4) . . . . ?
Pt S2 C14 C13 -47.3(4) . . . . ?
C14 S2 C15 C16 -138.4(4) . . . . ?
Pt S2 C15 C16 -31.5(4) . . . . ?
S2 C15 C16 S3 60.1(5) . . . . ?
C17 S3 C16 C15 49.6(4) . . . . ?
C16 S3 C17 C18 -122.3(4) . . . . ?
S3 C17 C18 S1 58.0(5) . . . . ?
C13 S1 C18 C17 61.8(4) . . . . ?
Pt S1 C18 C17 -48.4(4) . . . . ?
